data_9016230
loop_
_publ_author_name
'Khalilov, A. D.'

_publ_section_title
;
 Refinement of the crystal structure of murmanite and
 new data on its crystal-chemical characteristics
;
_journal_name_full 'Mineralogiceskij Zhurnal'
_journal_page_first 19
_journal_page_last 27
_journal_volume 11
_journal_year 1989
_chemical_formula_sum 'H4 Na2 O11 Si2 Ti2'
_chemical_name_mineral Murmanite
_space_group_IT_number 1
_symmetry_space_group_name_Hall 'P 1'
_symmetry_space_group_name_H-M 'P 1'
_cell_angle_alpha 93.16
_cell_angle_beta 107.82
_cell_angle_gamma 90.06
_cell_formula_units_Z 2
_cell_length_a 5.383
_cell_length_b 7.053
_cell_length_c 12.170
_cell_volume 439.135
_database_code_amcsd 0018521
_exptl_crystal_density_diffrn 2.858
_cod_original_formula_sum 'Na2 Ti2 Si2 O11 H4'
_cod_database_code 9016230

loop_
_space_group_symop_operation_xyz
x,y,z

loop_
_atom_site_label
_atom_site_fract_x
_atom_site_fract_y
_atom_site_fract_z
_atom_site_U_iso_or_equiv
_atom_site_type_symbol
_atom_site_attached_hydrogens
Na1 0.60630 0.67130 0.79840 0.02039 Na 0
Na2 0.37520 0.32680 0.19660 0.02216 Na 0
Na3 0.26160 0.88290 0.51050 0.02292 Na 0
Na4 0.73210 0.10360 0.48950 0.02064 Na 0
Ti1 0.57760 0.17060 0.75860 0.01267 Ti 0
Ti2 0.27390 0.38110 0.50350 0.01393 Ti 0
Ti3 0.40800 0.82120 0.23530 0.01102 Ti 0
Ti4 0.71640 0.60740 0.49290 0.01241 Ti 0
Si1 0.04330 0.87270 0.72050 0.01368 Si 0
Si2 0.07450 0.44650 0.73860 0.01418 Si 0
Si3 0.93790 0.11830 0.27110 0.01216 Si 0
Si4 0.91820 0.54710 0.25740 0.01317 Si 0
O1 0.12180 0.66510 0.78760 0.02216 O 0
O2 -0.00970 0.42460 0.59570 0.02178 O 0
O3 0.92040 0.82600 0.58030 0.02001 O 0
Wat4 0.26650 0.23130 -0.00730 0.04015 O 2
O5 0.98550 0.55070 0.39950 0.01406 O 0
O6 0.50030 0.59740 0.58460 0.02216 O 0
O7 0.52030 0.80110 0.39210 0.02014 O 0
O8 0.85080 0.36600 0.78700 0.01811 O 0
O9 0.85440 0.99700 0.76740 0.02850 O 0
Wat10 0.69740 0.17050 0.95660 0.03280 O 2
O11 0.46010 0.19940 0.59380 0.01900 O 0
O12 0.04440 0.15780 0.41130 0.01824 O 0
O13 0.50860 0.38770 0.41150 0.01418 O 0
O14 0.12180 0.63980 0.20710 0.01786 O 0
O15 0.38570 0.38450 0.79400 0.01583 O 0
O16 0.17750 0.03380 0.22630 0.01925 O 0
O17 0.65330 0.64660 0.19780 0.01469 O 0
O18 0.30600 0.99710 0.75640 0.02064 O 0
O19 0.64560 0.03630 0.23520 0.01697 O 0
O20 0.91460 0.31610 0.21960 0.01748 O 0
Wat21 0.26170 0.84460 0.04170 0.02381 O 2
Wat22 0.75420 0.77640 -0.00450 0.02254 O 2

loop_
_cod_changelog_entry_id
_cod_changelog_entry_author
_cod_changelog_entry_date
_cod_changelog_entry_text
1
;cod-tools version 3.8.0
Id: cif_guess_AMCSD_atom_types 9574 2023-05-10 09:00:05Z saulius
;
2023-05-10T18:56:50+03:00
;Derived atom types and hydrogen counts
from atom names that follow the AMCSD naming convention
(Wat == water, O-H == hydroxyl).
;

loop_
_cod_related_entry_id
_cod_related_entry_database
_cod_related_entry_code
1 AMCSD 0018521
